data_2010267
loop_
_publ_author_name
'Sommerer, S.O.'
'Westcott, B.L.'
'Friebe, T.L.'
'Abboud, K.A.'

_publ_section_title
;
 Di(2-pyridinio)methanediol dinitrate
;
_journal_issue 12
_journal_name_full 'Acta Crystallographica Section C'
_journal_page_first 2013
_journal_page_last 2015
_journal_paper_doi 10.1107/S0108270194004488
_journal_volume 50
_journal_year 1994
_chemical_formula_moiety 'C11 H12 N2 O2 2+,  2N O3 1-'
_chemical_formula_sum 'C11 H12 N4 O8'
_chemical_formula_weight 328.25
_space_group_IT_number 14
_space_group_name_Hall '-P 2yn'
_space_group_name_H-M_alt 'P 1 21/n 1'
_symmetry_cell_setting monoclinic
_symmetry_space_group_name_Hall '-P 2yn'
_symmetry_space_group_name_H-M 'P 1 21/n 1'
_atom_type_scat_source IntTabIV
_cell_angle_alpha 90.
_cell_angle_beta 100.38(2)
_cell_angle_gamma 90.
_cell_formula_units_Z 4
_cell_length_a 10.292(2)
_cell_length_b 11.2190(10)
_cell_length_c 12.481(2)
_cell_measurement_reflns_used 50
_cell_measurement_temperature 295
_cell_measurement_theta_max 11
_cell_measurement_theta_min 10
_cell_volume 1417.5(4)
_diffrn_measurement_device 'Siemens R3m/V'
_diffrn_measurement_method \w
_diffrn_radiation_type MoK\a
_diffrn_radiation_wavelength 0.71073
_diffrn_reflns_av_R_equivalents 0.0138
_diffrn_reflns_limit_h_max 14
_diffrn_reflns_limit_h_min 0
_diffrn_reflns_limit_k_max 15
_diffrn_reflns_limit_k_min 0
_diffrn_reflns_limit_l_max 17
_diffrn_reflns_limit_l_min -17
_diffrn_reflns_number 4597
_diffrn_reflns_theta_max 30
_diffrn_standards_decay_% 1
_diffrn_standards_interval_count 100
_diffrn_standards_number 4
_exptl_absorpt_coefficient_mu 0.13
_exptl_absorpt_correction_T_max 0.971
_exptl_absorpt_correction_T_min 0.950
_exptl_absorpt_correction_type analytical
_exptl_crystal_colour orange-yellow
_exptl_crystal_density_diffrn 1.538
_exptl_crystal_description blocks
_exptl_crystal_size_max 0.62
_exptl_crystal_size_mid 0.38
_exptl_crystal_size_min 0.34
_refine_diff_density_max 0.27
_refine_diff_density_min -0.22
_refine_ls_extinction_method none
_refine_ls_goodness_of_fit_obs 2.03
_refine_ls_hydrogen_treatment refall
_refine_ls_number_parameters 256
_refine_ls_number_reflns 2906
_refine_ls_R_factor_obs 0.0481
_refine_ls_shift/esd_max 0.001
_refine_ls_structure_factor_coef F
_refine_ls_weighting_details 'w = 1/[\s^2^(F) + 0.0004F]^2^'
_refine_ls_weighting_scheme calc
_refine_ls_wR_factor_obs 0.0617
_reflns_number_observed 2906
_reflns_number_total 4174
_reflns_observed_criterion F>4\s(F)
_cod_data_source_file cr1106.cif
_cod_data_source_block cr1106a
_cod_depositor_comments
;
The following automatic conversions were performed:

'_refine_ls_weighting_scheme' value '1/[\s^2^(F) + 0.0004F]^2^' was
changed to 'calc'. New tag '_refine_ls_weighting_details' was
created. The value of the new tag was set to 'w = 1/[\s^2^(F) +
0.0004F]^2^'.

Automatic conversion script
Id: cif_fix_values 3143 2015-03-26 13:38:13Z robertas 
;
_cod_original_sg_symbol_H-M 'P 21/n'
_cod_database_code 2010267

loop_
_space_group_symop_id
_space_group_symop_operation_xyz
1 x,y,z
2 -x+1/2,y+1/2,-z+1/2
3 -x,-y,-z
4 x+1/2,-y+1/2,z+1/2

loop_
_atom_site_label
_atom_site_fract_x
_atom_site_fract_y
_atom_site_fract_z
_atom_site_U_iso_or_equiv
N1 .22771(13) .39427(14) .32551(12) .0399(4)
N1' .59761(13) .24926(13) .20434(12) .0367(4)
O1a .47614(13) .44805(13) .18028(12) .0545(5)
O1b .47018(12) .45487(12) .36585(11) .0520(5)
C1 .4450(2) .3889(2) .26970(14) .0388(5)
C2 .2983(2) .3551(2) .25287(13) .0365(5)
C2' .52694(14) .27462(14) .28178(13) .0360(5)
C3 .2387(2) .2845(2) .1693(2) .0480(6)
C3' .5315(2) .1987(2) .3685(2) .0495(6)
C4 .1076(2) .2528(2) .1630(2) .0530(6)
C4' .6139(2) .1014(2) .3772(2) .0625(8)
C5 .0383(2) .2940(2) .2393(2) .0539(7)
C5' .6894(2) .0801(2) .2985(2) .0599(8)
C6 .0998(2) .3653(2) .3206(2) .0510(6)
C6' .6781(2) .1544(2) .2116(2) .0470(6)
N' .2214(2) .14352(14) .47851(12) .0467(5)
O1' .1120(2) .1364(2) .50440(14) .0861(7)
O2' .3080(2) .2048(2) .53228(14) .0808(7)
O3' .2416(2) .0888(2) .39624(12) .0655(6)
N .18931(13) .58795(13) .53806(12) .0416(5)
O1 .1977(2) .6294(2) .62979(13) .0701(6)
O2 .09190(14) .6014(2) .46737(12) .0675(6)
O3 .28523(12) .5263(2) .51775(11) .0645(5)
H1 .264(2) .433(2) .381(2) .051(6)
H1' .591(2) .294(2) .149(2) .046(5)
H1a .417(3) .502(2) .154(2) .078(8)
H1b .553(3) .457(2) .396(2) .071(7)
H3 .288(2) .258(2) .124(2) .055(6)
H3' .480(2) .217(2) .422(2) .063(6)
H4 .065(2) .196(2) .109(2) .059(6)
H4' .618(2) .048(2) .439(2) .064(6)
H5 -.051(2) .273(2) .241(2) .063(6)
H5' .749(2) .019(2) .306(2) .069(7)
H6 .064(2) .401(2) .377(2) .066(6)
H6' .719(2) .147(2) .157(2) .055(6)

loop_
_geom_angle_atom_site_label_1
_geom_angle_atom_site_label_2
_geom_angle_atom_site_label_3
_geom_angle
_geom_angle_publ_flag
C2 N1 C6 122.5(2) yes
C2' N1' C6' 121.9(2) yes
C2 C1 C2' 108.57(13) yes
C2 C1 O1a 111.90(13) yes
C2 C1 O1b 105.95(14) yes
C2' C1 O1a 106.15(14) yes
C2' C1 O1b 110.31(13) yes
O1a C1 O1b 113.89(14) yes
C3 C2 N1 119.0(2) yes
C3 C2 C1 123.0(2) yes
N1 C2 C1 117.95(14) yes
C3' C2' N1' 119.4(2) yes
C3' C2' C1 122.6(2) yes
N1' C2' C1 117.95(15) yes
C4 C3 C2 119.5(2) yes
C4' C3' C2' 119.3(2) yes
C5 C4 C3 119.9(2) yes
C5' C4' C3' 120.0(2) yes
C6 C5 C4 119.2(2) yes
C6' C5' C4' 119.0(2) yes
N1 C6 C5 119.9(2) yes
N1' C6' C5' 120.3(2) yes
O1' N' O2' 120.2(2) yes
O2' N' O3' 121.0(2) yes
O3' N' O1' 118.8(2) yes
O1 N O2 122.7(2) yes
O2 N O3 119.4(2) yes
O3 N O1 117.90(14) yes
H1 N1 C2 121.(2) no
H1 N1 C6 116.(2) no
H1' N1' C2' 119.5(14) no
H1' N1' C6' 118.6(15) no
H1a O1a C1 112.(2) no
H1b O1b C1 114.(2) no
H3 C3 C4 123.4(13) no
H3 C3 C2 116.9(13) no
H3' C3' C4' 122.1(13) no
H3' C3' C2' 118.5(13) no
H4 C4 C5 118.6(14) no
H4 C4 C3 121.3(14) no
H4' C4' C5' 120.6(15) no
H4' C4' C3' 119.4(15) no
H5 C5 C6 116.7(13) no
H5 C5 C4 124.0(13) no
H5' C5' C6' 120.(2) no
H5' C5' C4' 120.(2) no
H6 C6 N1 112.0(14) no
H6 C6 C5 128.1(14) no
H6' C6' N1' 113.9(14) no
H6' C6' C5' 125.8(14) no

loop_
_geom_bond_atom_site_label_1
_geom_bond_atom_site_label_2
_geom_bond_distance
_geom_bond_publ_flag
C2 N1 1.335(2) yes
C6 N1 1.346(2) yes
C2' N1' 1.341(2) yes
C6' N1' 1.342(2) yes
C1 O1a 1.385(2) yes
C1 O1b 1.394(2) yes
C2 C1 1.534(2) yes
C2' C1 1.527(2) yes
C3 C2 1.364(2) yes
C3' C2' 1.371(3) yes
C4 C3 1.383(3) yes
C4' C3' 1.374(3) yes
C5 C4 1.369(3) yes
C5' C4' 1.379(4) yes
C6 C5 1.356(3) yes
C6' C5' 1.356(3) yes
O1' N' 1.228(3) yes
O2' N' 1.226(2) yes
O3' N' 1.246(2) yes
O1 N 1.224(2) yes
O2 N 1.220(2) yes
O3 N 1.268(2) yes
H1 N1 0.84(2) no
H1' N1' 0.85(2) no
H1a O1a 0.88(3) no
H1b O1b 0.87(3) no
H3 C3 0.88(2) no
H3' C3' 0.94(3) no
H4 C4 0.98(2) no
H4' C4' 0.97(2) no
H5 C5 0.95(2) no
H5' C5' 0.91(2) no
H6 C6 0.94(2) no
H6' C6' 0.86(2) no

loop_
_geom_torsion_atom_site_label_1
_geom_torsion_atom_site_label_2
_geom_torsion_atom_site_label_3
_geom_torsion_atom_site_label_4
_geom_torsion
_geom_torsion_publ_flag
C2 C1 C2' N1' 114.6(2) yes
C2' C1 C2 N1 120.0(2) yes
O1a C1 C2 N1 -123.2(2) yes
O1a C1 C2' N1' -5.9(2) yes
O1b C1 C2 N1 1.5(2) yes
O1b C1 C2' N1' -129.8(2) yes
